data_4030683
loop_
_publ_author_name
'Meng, Fan-Yi'
'Huang, Shou-Ling'
'Liu, Yi-Hung'
'Hu, Ziqiang'
'Lai, Guoqiao'
'Luh, Tien-Yau'

_publ_section_title
;
 Stereoselective Formation of Eight-Membered Rings by Radical Cyclization
 of Silylenedioxy-Tethered Bis-methacrylate Derivatives.
;
_journal_issue 5
_journal_name_full 'The Journal of organic chemistry'
_journal_page_first 2869
_journal_page_last 2873
_journal_paper_doi 10.1021/jo502947k
_journal_volume 80
_journal_year 2015
_chemical_formula_sum 'C17 H14 Br3 Cl3 O6'
_chemical_formula_weight 660.36
_chemical_name_systematic
; 
 ? 
;
_space_group_IT_number 2
_symmetry_cell_setting triclinic
_symmetry_space_group_name_Hall '-P 1'
_symmetry_space_group_name_H-M 'P -1'
_atom_sites_solution_hydrogens geom
_atom_sites_solution_primary direct
_atom_sites_solution_secondary difmap
_audit_creation_method SHELXL-97
_cell_angle_alpha 67.651(8)
_cell_angle_beta 82.712(7)
_cell_angle_gamma 84.717(6)
_cell_formula_units_Z 2
_cell_length_a 6.0225(4)
_cell_length_b 13.2389(11)
_cell_length_c 14.6415(14)
_cell_measurement_reflns_used 2627
_cell_measurement_temperature 200(2)
_cell_measurement_theta_max 74.7110
_cell_measurement_theta_min 3.2780
_cell_volume 1069.75(17)
_computing_cell_refinement
; 
CrysAlisPro, Agilent Technologies, 
Version 1.171.37.31 (release 14-01-2014 CrysAlis171 .NET) 
(compiled Jan 14 2014,18:38:05) 
Empirical absorption correction using spherical harmonics, 
 implemented in SCALE3 ABSPACK scaling algorithm. 
;
_computing_data_collection
; 
CrysAlisPro, Agilent Technologies, 
Version 1.171.37.31 (release 14-01-2014 CrysAlis171 .NET) 
(compiled Jan 14 2014,18:38:05) 
Empirical absorption correction using spherical harmonics, 
 implemented in SCALE3 ABSPACK scaling algorithm. 
;
_computing_data_reduction
; 
CrysAlisPro, Agilent Technologies, 
Version 1.171.37.31 (release 14-01-2014 CrysAlis171 .NET) 
(compiled Jan 14 2014,18:38:05) 
Empirical absorption correction using spherical harmonics, 
 implemented in SCALE3 ABSPACK scaling algorithm. 
;
_computing_molecular_graphics SHELXTL
_computing_publication_material SHELXTL
_computing_structure_refinement 'SHELXL-97 (Sheldrick, 1997)'
_computing_structure_solution 'SHELXS-97 (Sheldrick, 1990)'
_diffrn_ambient_temperature 200(2)
_diffrn_measured_fraction_theta_full 0.982
_diffrn_measured_fraction_theta_max 0.982
_diffrn_measurement_device_type 'Oxford Diffraction Gemini A'
_diffrn_measurement_method CCD
_diffrn_radiation_monochromator graphite
_diffrn_radiation_source 'fine-focus sealed tube'
_diffrn_radiation_type CuK\a
_diffrn_radiation_wavelength 1.54178
_diffrn_reflns_av_R_equivalents 0.0443
_diffrn_reflns_av_sigmaI/netI 0.0632
_diffrn_reflns_limit_h_max 5
_diffrn_reflns_limit_h_min -7
_diffrn_reflns_limit_k_max 15
_diffrn_reflns_limit_k_min -15
_diffrn_reflns_limit_l_max 17
_diffrn_reflns_limit_l_min -16
_diffrn_reflns_number 5728
_diffrn_reflns_theta_full 68.00
_diffrn_reflns_theta_max 68.00
_diffrn_reflns_theta_min 3.28
_exptl_absorpt_coefficient_mu 10.747
_exptl_absorpt_correction_T_max 1.00000
_exptl_absorpt_correction_T_min 0.64052
_exptl_absorpt_correction_type multi-scan
_exptl_absorpt_process_details
; 
CrysAlisPro, Agilent Technologies, 
Version 1.171.37.31 (release 14-01-2014 CrysAlis171 .NET) 
(compiled Jan 14 2014,18:38:05) 
Empirical absorption correction using spherical harmonics, 
 implemented in SCALE3 ABSPACK scaling algorithm. 
;
_exptl_crystal_density_diffrn 2.050
_exptl_crystal_density_method 'not measured'
_exptl_crystal_F_000 640
_exptl_crystal_size_max 0.25
_exptl_crystal_size_mid 0.20
_exptl_crystal_size_min 0.15
_refine_diff_density_max 0.852
_refine_diff_density_min -0.764
_refine_diff_density_rms 0.156
_refine_ls_extinction_method none
_refine_ls_goodness_of_fit_ref 0.992
_refine_ls_hydrogen_treatment mixed
_refine_ls_matrix_type full
_refine_ls_number_parameters 262
_refine_ls_number_reflns 3828
_refine_ls_number_restraints 0
_refine_ls_restrained_S_all 0.992
_refine_ls_R_factor_all 0.0604
_refine_ls_R_factor_gt 0.0487
_refine_ls_shift/su_max 0.000
_refine_ls_shift/su_mean 0.000
_refine_ls_structure_factor_coef Fsqd
_refine_ls_weighting_details 'calc w=1/[\s^2^(Fo^2^)+(0.0786P)^2^+0.0000P] where P=(Fo^2^+2Fc^2^)/3'
_refine_ls_weighting_scheme calc
_refine_ls_wR_factor_gt 0.1257
_refine_ls_wR_factor_ref 0.1347
_reflns_number_gt 3073
_reflns_number_total 3828
_reflns_threshold_expression >2sigma(I)
_cod_data_source_file jo502947k_si_002.cif
_cod_data_source_block ic16783
_cod_depositor_comments
;
The following automatic conversions were performed:

'_symmetry_cell_setting' value 'Triclinic' changed to 'triclinic'
according to
/usr/data/users/saulius/crontab/automatic-downloads/rss-feeds/ACS/lib/dictionaries/cif_core.dic
dictionary named 'cif_core.dic' version 2.4.2 from 2011-04-26.

Automatic conversion script
Id: cif_fix_values 3008 2015-01-20 13:52:24Z robertas 

 Adding full bibliography for 4030683.cif.
;
_cod_original_cell_volume 1069.75(15)
_cod_original_sg_symbol_H-M P-1
_cod_database_code 4030683

loop_
_symmetry_equiv_pos_as_xyz
'x, y, z'
'-x, -y, -z'

loop_
_atom_site_label
_atom_site_type_symbol
_atom_site_fract_x
_atom_site_fract_y
_atom_site_fract_z
_atom_site_U_iso_or_equiv
_atom_site_adp_type
_atom_site_occupancy
_atom_site_symmetry_multiplicity
_atom_site_calc_flag
_atom_site_refinement_flags
Br1 Br 0.85771(10) 0.76349(5) 0.09962(4) 0.03463(18) Uani 1 1 d .
Br2 Br -0.13513(12) 0.77709(5) 0.35569(6) 0.0450(2) Uani 1 1 d .
Br3 Br -0.32585(11) 0.33368(5) 0.46335(5) 0.0424(2) Uani 1 1 d .
Cl1 Cl 0.7104(3) 1.04036(11) -0.33816(11) 0.0414(3) Uani 1 1 d .
Cl2 Cl 0.7927(3) 0.85465(12) -0.39408(10) 0.0402(3) Uani 1 1 d .
Cl3 Cl 0.3417(2) 0.94241(14) -0.37495(11) 0.0445(4) Uani 1 1 d .
O1 O 1.0235(6) 0.9237(3) -0.1432(3) 0.0337(9) Uani 1 1 d .
O2 O 0.6627(6) 0.9594(3) -0.1014(3) 0.0292(8) Uani 1 1 d .
O3 O 1.0923(6) 0.6833(3) -0.1011(3) 0.0276(8) Uani 1 1 d .
O4 O 1.1500(6) 0.5660(3) 0.0473(3) 0.0332(9) Uani 1 1 d .
O5 O 0.5083(6) 0.5867(3) 0.1718(3) 0.0255(7) Uani 1 1 d .
O6 O 0.4490(7) 0.4070(3) 0.2298(3) 0.0385(10) Uani 1 1 d .
C1 C 0.6047(9) 0.9142(4) -0.3221(4) 0.0292(11) Uani 1 1 d .
C2 C 0.5568(8) 0.8372(4) -0.2136(4) 0.0233(10) Uani 1 1 d .
H2A H 0.4997 0.7697 -0.2142 0.028 Uiso 1 1 calc R
H2B H 0.4324 0.8722 -0.1834 0.028 Uiso 1 1 calc R
C3 C 0.7455(8) 0.8012(4) -0.1417(4) 0.0218(9) Uani 1 1 d .
C4 C 0.6319(8) 0.7217(4) -0.0428(3) 0.0200(9) Uani 1 1 d .
H4A H 0.5139 0.7631 -0.0159 0.024 Uiso 1 1 calc R
H4B H 0.5582 0.6658 -0.0563 0.024 Uiso 1 1 calc R
C5 C 0.7925(8) 0.6646(4) 0.0352(4) 0.0215(9) Uani 1 1 d .
C6 C 1.0250(8) 0.6321(4) -0.0050(4) 0.0243(10) Uani 1 1 d .
C7 C 0.9390(9) 0.7387(4) -0.1758(4) 0.0253(10) Uani 1 1 d .
H7A H 0.8786 0.6838 -0.1956 0.030 Uiso 1 1 calc R
H7B H 1.0235 0.7901 -0.2352 0.030 Uiso 1 1 calc R
C8 C 0.8300(9) 0.9006(4) -0.1290(4) 0.0268(10) Uani 1 1 d .
C9 C 0.7268(11) 1.0561(5) -0.0909(5) 0.0395(14) Uani 1 1 d .
H9A H 0.5935 1.0937 -0.0704 0.059 Uiso 1 1 calc R
H9B H 0.7979 1.1050 -0.1545 0.059 Uiso 1 1 calc R
H9C H 0.8328 1.0356 -0.0405 0.059 Uiso 1 1 calc R
C10 C 0.7031(9) 0.5603(4) 0.1160(4) 0.0284(11) Uani 1 1 d .
H10A H 0.6637 0.5102 0.0854 0.034 Uiso 1 1 calc R
H10B H 0.8202 0.5229 0.1609 0.034 Uiso 1 1 calc R
C11 C 0.3944(8) 0.4971(4) 0.2294(4) 0.0242(10) Uani 1 1 d .
C12 C 0.1990(9) 0.5213(4) 0.2918(4) 0.0260(10) Uani 1 1 d .
C13 C 0.1482(9) 0.6221(4) 0.2982(4) 0.0285(11) Uani 1 1 d .
H13A H 0.2457 0.6805 0.2655 0.034 Uiso 1 1 calc R
C14 C -0.0483(10) 0.6366(4) 0.3533(4) 0.0299(11) Uani 1 1 d .
C15 C -0.1911(10) 0.5519(5) 0.4032(4) 0.0336(12) Uani 1 1 d .
H15A H -0.3248 0.5632 0.4408 0.040 Uiso 1 1 calc R
C16 C -0.1359(10) 0.4516(5) 0.3973(4) 0.0303(11) Uani 1 1 d .
C17 C 0.0587(9) 0.4339(4) 0.3427(4) 0.0283(11) Uani 1 1 d .
H17A H 0.0965 0.3638 0.3398 0.034 Uiso 1 1 calc R

loop_
_atom_site_aniso_label
_atom_site_aniso_U_11
_atom_site_aniso_U_22
_atom_site_aniso_U_33
_atom_site_aniso_U_23
_atom_site_aniso_U_13
_atom_site_aniso_U_12
Br1 0.0423(3) 0.0328(3) 0.0320(3) -0.0143(2) -0.0075(2) -0.0027(2)
Br2 0.0491(4) 0.0299(3) 0.0550(4) -0.0203(3) 0.0117(3) 0.0002(3)
Br3 0.0400(3) 0.0349(3) 0.0461(4) -0.0113(3) 0.0137(3) -0.0124(3)
Cl1 0.0589(9) 0.0222(6) 0.0354(7) -0.0007(5) -0.0039(6) -0.0101(6)
Cl2 0.0516(8) 0.0370(7) 0.0230(6) -0.0050(5) -0.0005(6) 0.0106(6)
Cl3 0.0301(7) 0.0601(9) 0.0275(7) 0.0032(6) -0.0080(5) -0.0039(6)
O1 0.0265(19) 0.032(2) 0.043(2) -0.0141(17) 0.0020(16) -0.0083(15)
O2 0.0313(19) 0.0223(17) 0.035(2) -0.0137(15) 0.0024(15) -0.0030(15)
O3 0.0208(17) 0.0302(19) 0.0247(18) -0.0043(15) 0.0007(14) 0.0030(14)
O4 0.0238(17) 0.041(2) 0.030(2) -0.0099(17) -0.0045(15) 0.0056(16)
O5 0.0250(17) 0.0215(16) 0.0252(18) -0.0057(14) 0.0041(14) -0.0002(14)
O6 0.041(2) 0.025(2) 0.042(2) -0.0098(17) 0.0133(18) -0.0035(17)
C1 0.027(2) 0.029(3) 0.025(3) -0.004(2) -0.002(2) 0.000(2)
C2 0.018(2) 0.025(2) 0.023(2) -0.0030(19) -0.0043(18) -0.0008(18)
C3 0.021(2) 0.022(2) 0.021(2) -0.0060(19) -0.0019(18) -0.0013(18)
C4 0.019(2) 0.019(2) 0.021(2) -0.0060(18) -0.0026(18) -0.0014(17)
C5 0.023(2) 0.021(2) 0.021(2) -0.0083(19) -0.0036(19) -0.0036(18)
C6 0.020(2) 0.028(2) 0.024(2) -0.008(2) -0.0034(19) 0.000(2)
C7 0.027(2) 0.025(2) 0.022(2) -0.007(2) 0.0002(19) -0.001(2)
C8 0.026(3) 0.027(3) 0.024(2) -0.008(2) 0.002(2) -0.004(2)
C9 0.041(3) 0.025(3) 0.052(4) -0.015(3) 0.004(3) -0.005(2)
C10 0.029(3) 0.023(2) 0.028(3) -0.007(2) 0.003(2) 0.002(2)
C11 0.026(2) 0.022(2) 0.023(2) -0.0065(19) -0.0007(19) -0.0023(19)
C12 0.027(2) 0.026(3) 0.021(2) -0.005(2) -0.002(2) -0.001(2)
C13 0.026(2) 0.028(3) 0.027(3) -0.006(2) 0.004(2) -0.003(2)
C14 0.036(3) 0.022(2) 0.030(3) -0.010(2) -0.001(2) 0.004(2)
C15 0.033(3) 0.036(3) 0.031(3) -0.013(2) 0.004(2) -0.001(2)
C16 0.033(3) 0.028(3) 0.026(3) -0.006(2) 0.005(2) -0.006(2)
C17 0.033(3) 0.027(3) 0.024(2) -0.010(2) 0.000(2) 0.000(2)

loop_
_atom_type_symbol
_atom_type_description
_atom_type_scat_dispersion_real
_atom_type_scat_dispersion_imag
_atom_type_scat_source
C C 0.0181 0.0091 'International Tables Vol C Tables 4.2.6.8 and 6.1.1.4'
H H 0.0000 0.0000 'International Tables Vol C Tables 4.2.6.8 and 6.1.1.4'
O O 0.0492 0.0322 'International Tables Vol C Tables 4.2.6.8 and 6.1.1.4'
Cl Cl 0.3639 0.7018 'International Tables Vol C Tables 4.2.6.8 and 6.1.1.4'
Br Br -0.6763 1.2805 'International Tables Vol C Tables 4.2.6.8 and 6.1.1.4'

loop_
_geom_angle_atom_site_label_1
_geom_angle_atom_site_label_2
_geom_angle_atom_site_label_3
_geom_angle
C8 O2 C9 115.4(4)
C6 O3 C7 123.4(4)
C11 O5 C10 112.1(4)
C2 C1 Cl1 114.6(4)
C2 C1 Cl2 113.4(4)
Cl1 C1 Cl2 107.4(3)
C2 C1 Cl3 106.4(4)
Cl1 C1 Cl3 107.7(3)
Cl2 C1 Cl3 107.0(3)
C1 C2 C3 120.9(4)
C7 C3 C8 110.2(4)
C7 C3 C4 107.7(4)
C8 C3 C4 111.4(4)
C7 C3 C2 112.3(4)
C8 C3 C2 110.7(4)
C4 C3 C2 104.4(4)
C5 C4 C3 113.8(4)
C4 C5 C10 113.3(4)
C4 C5 C6 114.9(4)
C10 C5 C6 106.0(4)
C4 C5 Br1 110.1(3)
C10 C5 Br1 108.0(3)
C6 C5 Br1 103.9(3)
O4 C6 O3 119.2(5)
O4 C6 C5 122.4(5)
O3 C6 C5 118.3(4)
O3 C7 C3 113.8(4)
O1 C8 O2 123.8(5)
O1 C8 C3 124.3(5)
O2 C8 C3 111.8(4)
O5 C10 C5 109.8(4)
O6 C11 O5 122.8(5)
O6 C11 C12 124.1(5)
O5 C11 C12 113.2(4)
C13 C12 C17 120.8(5)
C13 C12 C11 124.1(5)
C17 C12 C11 115.1(5)
C12 C13 C14 118.6(5)
C13 C14 C15 121.7(5)
C13 C14 Br2 119.8(4)
C15 C14 Br2 118.4(4)
C16 C15 C14 118.9(5)
C15 C16 C17 121.2(5)
C15 C16 Br3 120.5(4)
C17 C16 Br3 118.3(4)
C16 C17 C12 118.8(5)

loop_
_geom_bond_atom_site_label_1
_geom_bond_atom_site_label_2
_geom_bond_distance
Br1 C5 1.970(5)
Br2 C14 1.898(5)
Br3 C16 1.893(5)
Cl1 C1 1.763(6)
Cl2 C1 1.782(6)
Cl3 C1 1.797(5)
O1 C8 1.204(7)
O2 C8 1.332(7)
O2 C9 1.439(7)
O3 C6 1.336(6)
O3 C7 1.452(6)
O4 C6 1.197(7)
O5 C11 1.354(6)
O5 C10 1.437(6)
O6 C11 1.206(7)
C1 C2 1.534(7)
C2 C3 1.565(7)
C3 C7 1.511(7)
C3 C8 1.535(7)
C3 C4 1.548(6)
C4 C5 1.517(6)
C5 C10 1.526(7)
C5 C6 1.538(7)
C11 C12 1.484(7)
C12 C13 1.376(8)
C12 C17 1.405(8)
C13 C14 1.386(8)
C14 C15 1.388(8)
C15 C16 1.370(8)
C16 C17 1.386(8)
